data_4514663
loop_
_publ_author_name
'Warner, Genoa R.'
'Somasundar, Yogesh'
'Jansen, Kyle C.'
'Kaaret, Evan Z.'
'Weng, Cindy'
'Burton, Abigail E.'
'Mills, Matthew R.'
'Shen, Longzhu Q.'
'Ryabov, Alexander D.'
'Pros, Gabrielle'
'Pintauer, Tomislav'
'Biswas, Saborni'
'Hendrich, Michael P.'
'Taylor, Julia A.'
'Vom Saal, Frederick S.'
'Collins, Terrence J.'

_publ_section_title
;
 Bioinspired, Multidisciplinary, Iterative Catalyst Design Creates the
 Highest Performance Peroxidase Mimics and the Field of Sustainable
 Ultradilute Oxidation Catalysis (SUDOC)
;
_journal_issue 8
_journal_name_full 'ACS Catalysis'
_journal_page_first 7023
_journal_paper_doi 10.1021/acscatal.9b01409
_journal_volume 9
_journal_year 2019
_chemical_formula_moiety 'C15 H20 Fe N4 O7 S2, C4 H12 N'
_chemical_formula_sum 'C19 H32 Fe N5 O7 S2'
_chemical_formula_weight 562.47
_space_group_crystal_system monoclinic
_space_group_IT_number 14
_space_group_name_Hall '-P 2ybc'
_space_group_name_H-M_alt 'P 1 21/c 1'
_symmetry_space_group_name_Hall '-P 2ybc'
_symmetry_space_group_name_H-M 'P 1 21/c 1'
_atom_sites_solution_hydrogens mixed
_audit_creation_method SHELXL-2013
_cell_angle_alpha 90
_cell_angle_beta 90
_cell_angle_gamma 90
_cell_formula_units_Z 4
_cell_length_a 11.9860(7)
_cell_length_b 9.3819(6)
_cell_length_c 21.7658(13)
_cell_measurement_reflns_used 5140
_cell_measurement_temperature 296(2)
_cell_measurement_theta_max 26.3215
_cell_measurement_theta_min 2.364
_cell_volume 2447.6(3)
_computing_cell_refinement 'SAINT (Bruker, 1998)'
_computing_data_collection 'SMART (Bruker, 1998)'
_computing_data_reduction SAINT
_computing_molecular_graphics 'SHELXTL (Sheldrick, 2000)'
_computing_publication_material 'ORTEP-3 for Windows (Faruggia, 1997)'
_computing_structure_refinement 'SHELXL-2013 (Sheldrick, 2013)'
_computing_structure_solution 'SHELXS-97 (Sheldrick, 1997)'
_diffrn_ambient_temperature 296(2)
_diffrn_measured_fraction_theta_full 0.779
_diffrn_measured_fraction_theta_max 0.798
_diffrn_measurement_device_type 'Bruker Smart ApexII'
_diffrn_measurement_method '\f and \w scans'
_diffrn_radiation_type MoK\a
_diffrn_radiation_wavelength 0.71073
_diffrn_reflns_av_R_equivalents 0.0781
_diffrn_reflns_av_unetI/netI 0.1083
_diffrn_reflns_Laue_measured_fraction_full 0.779
_diffrn_reflns_Laue_measured_fraction_max 0.798
_diffrn_reflns_limit_h_max 15
_diffrn_reflns_limit_h_min -15
_diffrn_reflns_limit_k_max 11
_diffrn_reflns_limit_k_min -12
_diffrn_reflns_limit_l_max 27
_diffrn_reflns_limit_l_min -27
_diffrn_reflns_number 22591
_diffrn_reflns_point_group_measured_fraction_full 0.779
_diffrn_reflns_point_group_measured_fraction_max 0.798
_diffrn_reflns_theta_full 25.242
_diffrn_reflns_theta_max 27.116
_diffrn_reflns_theta_min 1.699
_exptl_absorpt_coefficient_mu 0.838
_exptl_absorpt_correction_type multi-scan
_exptl_absorpt_process_details 'SADABS (Sheldrick, 2002)'
_exptl_crystal_colour brown
_exptl_crystal_density_diffrn 1.564
_exptl_crystal_description plate
_exptl_crystal_F_000 1212
_exptl_crystal_size_max 0.254
_exptl_crystal_size_mid 0.225
_exptl_crystal_size_min 0.041
_exptl_transmission_factor_max 0.966
_exptl_transmission_factor_min 0.808
_refine_diff_density_max 0.310
_refine_diff_density_min -0.437
_refine_diff_density_rms 0.053
_refine_ls_extinction_method none
_refine_ls_goodness_of_fit_ref 0.627
_refine_ls_hydrogen_treatment constr.
_refine_ls_matrix_type full
_refine_ls_number_parameters 323
_refine_ls_number_reflns 4303
_refine_ls_number_restraints 0
_refine_ls_restrained_S_all 0.627
_refine_ls_R_factor_all 0.0853
_refine_ls_R_factor_gt 0.0415
_refine_ls_shift/su_max 0.001
_refine_ls_shift/su_mean 0.000
_refine_ls_structure_factor_coef Fsqd
_refine_ls_weighting_details
;
 w=1/[\s^2^(Fo^2^)+(0.1000P)^2^]
 where P=(Fo^2^+2Fc^2^)/3
;
_refine_ls_weighting_scheme calc
_refine_ls_wR_factor_gt 0.0992
_refine_ls_wR_factor_ref 0.1206
_reflns_Friedel_coverage 0.000
_reflns_number_gt 2596
_reflns_number_total 4303
_reflns_threshold_expression 'I > 2\s(I)'
_cod_data_source_file cs9b01409_si_002.cif
_cod_data_source_block GP_GW_Sample1M_0m
_cod_original_formula_sum 'C19 H32 Fe N5 O7 S2 '
_cod_database_code 4514663
_shelx_space_group_comment
;
The symmetry employed for this shelxl refinement is uniquely defined
by the following loop, which should always be used as a source of
symmetry information in preference to the above space-group names.
They are only intended as comments.
;
_shelx_estimated_absorpt_t_min 0.815
_shelx_estimated_absorpt_t_max 0.966
_shelxl_version_number 2013-2

loop_
_space_group_symop_operation_xyz
'x, y, z'
'-x, y+1/2, -z+1/2'
'-x, -y, -z'
'x, -y-1/2, z-1/2'

loop_
_atom_site_label
_atom_site_type_symbol
_atom_site_fract_x
_atom_site_fract_y
_atom_site_fract_z
_atom_site_U_iso_or_equiv
_atom_site_adp_type
_atom_site_occupancy
_atom_site_site_symmetry_order
_atom_site_calc_flag
_atom_site_refinement_flags_posn
_atom_site_refinement_flags_adp
Fe1 Fe 0.42426(4) 0.77670(5) 0.60350(2) 0.02392(14) Uani 1 1 d . .
S1 S 0.19969(7) 0.86943(11) 0.66301(4) 0.0382(2) Uani 1 1 d . .
S2 S 0.20150(8) 0.76240(11) 0.53023(4) 0.0404(2) Uani 1 1 d . .
C15 C 0.5170(3) 0.7101(3) 0.48833(14) 0.0285(7) Uani 1 1 d . .
N2 N 0.3317(2) 0.8798(3) 0.66169(12) 0.0294(6) Uani 1 1 d . .
N3 N 0.3345(2) 0.7681(3) 0.53066(12) 0.0303(6) Uani 1 1 d . .
N1 N 0.5399(2) 0.8419(3) 0.65435(11) 0.0269(6) Uani 1 1 d . .
N4 N 0.5408(2) 0.7495(3) 0.54656(12) 0.0284(6) Uani 1 1 d . .
C1 C 0.6504(3) 0.7686(3) 0.56994(15) 0.0279(7) Uani 1 1 d . .
C6 C 0.6491(3) 0.8213(3) 0.63074(13) 0.0257(6) Uani 1 1 d . .
C4 C 0.8486(3) 0.8299(5) 0.62900(18) 0.0454(9) Uani 1 1 d . .
H4 H 0.9158 0.8500 0.6485 0.054 Uiso 1 1 calc R U
C3 C 0.8497(3) 0.7787(5) 0.56849(19) 0.0460(10) Uani 1 1 d . .
H3 H 0.9170 0.7652 0.5480 0.055 Uiso 1 1 calc R U
C5 C 0.7497(3) 0.8511(4) 0.66012(16) 0.0371(8) Uani 1 1 d . .
H5 H 0.7502 0.8849 0.7003 0.044 Uiso 1 1 calc R U
C2 C 0.7504(3) 0.7488(4) 0.53986(18) 0.0384(9) Uani 1 1 d . .
H2 H 0.7505 0.7148 0.4997 0.046 Uiso 1 1 calc R U
C8 C 0.3901(3) 0.9373(4) 0.71691(14) 0.0334(8) Uani 1 1 d . .
C7 C 0.5154(3) 0.9134(4) 0.70668(13) 0.0282(7) Uani 1 1 d . .
O1 O 0.5833(2) 0.9584(3) 0.74415(10) 0.0419(6) Uani 1 1 d . .
C12 C 0.3949(3) 0.7307(4) 0.47213(14) 0.0284(7) Uani 1 1 d . .
C13 C 0.3921(4) 0.8567(4) 0.42742(18) 0.0475(10) Uani 1 1 d . .
H11A H 0.3164 0.8754 0.4155 0.071 Uiso 1 1 calc R U
H11B H 0.4355 0.8341 0.3916 0.071 Uiso 1 1 calc R U
H11C H 0.4227 0.9395 0.4471 0.071 Uiso 1 1 calc R U
C14 C 0.3491(3) 0.5942(4) 0.44319(17) 0.0411(9) Uani 1 1 d . .
H12A H 0.3433 0.5214 0.4741 0.062 Uiso 1 1 calc R U
H12B H 0.3986 0.5628 0.4113 0.062 Uiso 1 1 calc R U
H12C H 0.2767 0.6126 0.4261 0.062 Uiso 1 1 calc R U
O6 O 0.5849(2) 0.6681(3) 0.44931(11) 0.0442(6) Uani 1 1 d . .
C11 C 0.1649(3) 0.8964(5) 0.58414(17) 0.0432(9) Uani 1 1 d . .
H13A H 0.0848 0.9104 0.5817 0.052 Uiso 1 1 calc R U
H13B H 0.1996 0.9847 0.5710 0.052 Uiso 1 1 calc R U
O2 O 0.1479(2) 0.9881(4) 0.69540(13) 0.0592(9) Uani 1 1 d . .
O3 O 0.1579(3) 0.7321(4) 0.68101(14) 0.0577(8) Uani 1 1 d . .
O4 O 0.1556(3) 0.8116(4) 0.47302(13) 0.0655(9) Uani 1 1 d . .
O5 O 0.1562(3) 0.6311(4) 0.55171(16) 0.0635(9) Uani 1 1 d . .
O7 O 0.4051(2) 0.5651(3) 0.63547(12) 0.0392(6) Uani 1 1 d . .
C10 C 0.3569(4) 0.8590(6) 0.77541(17) 0.0614(14) Uani 1 1 d . .
H14A H 0.2837 0.8888 0.7878 0.092 Uiso 1 1 calc R U
H14B H 0.4094 0.8806 0.8074 0.092 Uiso 1 1 calc R U
H14C H 0.3568 0.7582 0.7679 0.092 Uiso 1 1 calc R U
C9 C 0.3730(4) 1.0978(5) 0.7231(3) 0.0655(14) Uani 1 1 d . .
H15A H 0.3741 1.1409 0.6831 0.098 Uiso 1 1 calc R U
H15B H 0.4317 1.1374 0.7478 0.098 Uiso 1 1 calc R U
H15C H 0.3024 1.1160 0.7424 0.098 Uiso 1 1 calc R U
N5 N 0.9777(3) 0.6498(4) 0.34731(14) 0.0417(8) Uani 1 1 d . .
C18 C 1.0541(4) 0.7722(5) 0.3315(2) 0.0586(12) Uani 1 1 d . .
H21A H 1.0105 0.8519 0.3178 0.088 Uiso 1 1 calc R U
H21B H 1.1042 0.7435 0.2994 0.088 Uiso 1 1 calc R U
H21C H 1.0962 0.7990 0.3672 0.088 Uiso 1 1 calc R U
C19 C 1.0460(4) 0.5224(5) 0.3612(2) 0.0669(13) Uani 1 1 d . .
H24A H 1.0963 0.5437 0.3943 0.100 Uiso 1 1 calc R U
H24B H 1.0880 0.4959 0.3255 0.100 Uiso 1 1 calc R U
H24C H 0.9981 0.4451 0.3729 0.100 Uiso 1 1 calc R U
C16 C 0.9091(6) 0.6897(7) 0.4004(3) 0.0846(18) Uani 1 1 d . .
H22A H 0.8690 0.7758 0.3913 0.127 Uiso 1 1 calc R U
H22B H 0.9563 0.7050 0.4354 0.127 Uiso 1 1 calc R U
H22C H 0.8571 0.6146 0.4092 0.127 Uiso 1 1 calc R U
C17 C 0.9068(6) 0.6183(7) 0.2938(3) 0.091(2) Uani 1 1 d . .
H23A H 0.8517 0.5487 0.3049 0.137 Uiso 1 1 calc R U
H23B H 0.9522 0.5817 0.2610 0.137 Uiso 1 1 calc R U
H23C H 0.8704 0.7041 0.2804 0.137 Uiso 1 1 calc R U
H1A H 0.402(4) 0.494(6) 0.610(2) 0.077(17) Uiso 1 1 d . .
H1B H 0.408(4) 0.538(5) 0.671(2) 0.059(14) Uiso 1 1 d . .

loop_
_atom_site_aniso_label
_atom_site_aniso_U_11
_atom_site_aniso_U_22
_atom_site_aniso_U_33
_atom_site_aniso_U_23
_atom_site_aniso_U_13
_atom_site_aniso_U_12
Fe1 0.0270(2) 0.0283(2) 0.0165(2) -0.00253(17) -0.00089(16) 0.00055(19)
S1 0.0281(4) 0.0563(6) 0.0302(4) -0.0093(4) 0.0026(3) 0.0026(4)
S2 0.0306(5) 0.0583(6) 0.0324(4) -0.0121(4) -0.0050(4) -0.0027(4)
C15 0.0335(17) 0.0310(18) 0.0209(14) -0.0005(13) 0.0025(13) 0.0011(14)
N2 0.0264(14) 0.0385(16) 0.0233(12) -0.0062(11) -0.0013(11) 0.0027(12)
N3 0.0301(15) 0.0409(16) 0.0198(12) -0.0041(11) -0.0051(11) 0.0014(12)
N1 0.0300(14) 0.0294(15) 0.0213(12) -0.0021(11) -0.0008(10) 0.0014(12)
N4 0.0276(14) 0.0348(16) 0.0229(13) -0.0039(10) -0.0032(11) -0.0026(11)
C1 0.0298(17) 0.0278(16) 0.0260(15) -0.0018(12) -0.0014(13) -0.0019(13)
C6 0.0277(16) 0.0261(16) 0.0235(14) 0.0016(12) -0.0008(12) 0.0015(12)
C4 0.0284(18) 0.065(3) 0.042(2) -0.0065(19) -0.0059(16) -0.0043(18)
C3 0.0286(19) 0.063(3) 0.046(2) -0.0087(19) 0.0067(16) 0.0005(18)
C5 0.0321(18) 0.053(2) 0.0262(16) -0.0067(15) -0.0073(14) 0.0005(16)
C2 0.036(2) 0.047(2) 0.0314(17) -0.0081(14) 0.0059(15) -0.0069(16)
C8 0.0342(19) 0.042(2) 0.0239(15) -0.0126(14) -0.0009(14) 0.0019(15)
C7 0.0343(18) 0.0342(18) 0.0161(13) -0.0024(12) -0.0018(12) -0.0003(14)
O1 0.0402(14) 0.0568(17) 0.0286(12) -0.0173(11) -0.0048(11) -0.0003(12)
C12 0.0354(18) 0.0324(17) 0.0173(13) 0.0011(12) -0.0036(13) -0.0011(14)
C13 0.060(3) 0.046(2) 0.0363(19) 0.0142(17) -0.0007(18) 0.0032(19)
C14 0.047(2) 0.040(2) 0.0365(18) -0.0128(15) -0.0031(16) -0.0004(17)
O6 0.0422(15) 0.0641(18) 0.0265(12) -0.0132(12) 0.0034(11) 0.0045(13)
C11 0.0297(19) 0.061(3) 0.0393(19) -0.0082(18) -0.0042(15) 0.0122(17)
O2 0.0400(15) 0.089(2) 0.0485(15) -0.0310(16) 0.0013(13) 0.0219(16)
O3 0.0471(17) 0.075(2) 0.0506(18) 0.0064(15) 0.0050(15) -0.0200(15)
O4 0.0453(17) 0.112(3) 0.0388(15) -0.0124(17) -0.0173(14) 0.0140(18)
O5 0.0519(18) 0.066(2) 0.073(2) -0.0212(16) 0.0150(16) -0.0258(16)
O7 0.0616(18) 0.0322(14) 0.0238(12) 0.0025(11) -0.0005(12) -0.0008(12)
C10 0.042(2) 0.117(4) 0.0248(18) 0.000(2) 0.0017(16) -0.010(2)
C9 0.052(3) 0.055(3) 0.090(4) -0.043(3) -0.017(2) 0.010(2)
N5 0.0369(17) 0.053(2) 0.0357(16) -0.0024(14) -0.0050(13) 0.0058(14)
C18 0.065(3) 0.057(3) 0.054(3) 0.007(2) 0.005(2) -0.002(2)
C19 0.051(3) 0.057(3) 0.093(4) 0.017(3) -0.003(3) 0.011(2)
C16 0.100(4) 0.081(4) 0.073(4) -0.009(3) 0.046(3) -0.001(3)
C17 0.098(5) 0.091(4) 0.085(4) -0.023(3) -0.051(4) 0.006(4)

loop_
_atom_type_symbol
_atom_type_description
_atom_type_scat_dispersion_real
_atom_type_scat_dispersion_imag
_atom_type_scat_source
C C 0.0033 0.0016 'International Tables Vol C Tables 4.2.6.8 and 6.1.1.4'
H H 0.0000 0.0000 'International Tables Vol C Tables 4.2.6.8 and 6.1.1.4'
N N 0.0061 0.0033 'International Tables Vol C Tables 4.2.6.8 and 6.1.1.4'
O O 0.0106 0.0060 'International Tables Vol C Tables 4.2.6.8 and 6.1.1.4'
S S 0.1246 0.1234 'International Tables Vol C Tables 4.2.6.8 and 6.1.1.4'
Fe Fe 0.3463 0.8444 'International Tables Vol C Tables 4.2.6.8 and 6.1.1.4'

loop_
_geom_angle_atom_site_label_1
_geom_angle_atom_site_label_2
_geom_angle_atom_site_label_3
_geom_angle
N1 Fe1 N4 83.36(11)
N1 Fe1 N3 156.33(12)
N4 Fe1 N3 82.35(12)
N1 Fe1 N2 82.82(11)
N4 Fe1 N2 156.90(12)
N3 Fe1 N2 103.85(12)
N1 Fe1 O7 101.07(11)
N4 Fe1 O7 99.76(11)
N3 Fe1 O7 99.88(12)
N2 Fe1 O7 100.99(11)
O3 S1 O2 113.9(2)
O3 S1 N2 114.07(18)
O2 S1 N2 112.79(17)
O3 S1 C11 107.9(2)
O2 S1 C11 104.92(18)
N2 S1 C11 101.96(16)
O5 S2 O4 114.6(2)
O5 S2 N3 114.10(19)
O4 S2 N3 112.14(18)
O5 S2 C11 107.5(2)
O4 S2 C11 104.5(2)
N3 S2 C11 102.67(17)
O6 C15 N4 126.2(3)
O6 C15 C12 120.9(3)
N4 C15 C12 112.7(3)
C8 N2 S1 118.4(2)
C8 N2 Fe1 115.9(2)
S1 N2 Fe1 123.47(16)
C12 N3 S2 117.9(2)
C12 N3 Fe1 116.0(2)
S2 N3 Fe1 124.55(17)
C7 N1 C6 124.9(3)
C7 N1 Fe1 119.9(2)
C6 N1 Fe1 115.0(2)
C15 N4 C1 124.5(3)
C15 N4 Fe1 119.8(2)
C1 N4 Fe1 115.7(2)
C2 C1 C6 120.1(3)
C2 C1 N4 128.1(3)
C6 C1 N4 111.7(3)
C5 C6 C1 119.4(3)
C5 C6 N1 127.2(3)
C1 C6 N1 113.4(3)
C5 C4 C3 121.3(3)
C5 C4 H4 119.4
C3 C4 H4 119.4
C2 C3 C4 119.2(4)
C2 C3 H3 120.4
C4 C3 H3 120.4
C4 C5 C6 119.3(3)
C4 C5 H5 120.4
C6 C5 H5 120.4
C3 C2 C1 120.7(3)
C3 C2 H2 119.6
C1 C2 H2 119.6
N2 C8 C10 112.1(3)
N2 C8 C9 111.4(3)
C10 C8 C9 111.5(4)
N2 C8 C7 106.8(2)
C10 C8 C7 107.8(3)
C9 C8 C7 106.8(3)
O1 C7 N1 125.9(3)
O1 C7 C8 120.2(3)
N1 C7 C8 114.0(3)
N3 C12 C15 107.3(2)
N3 C12 C14 111.8(3)
C15 C12 C14 109.6(3)
N3 C12 C13 110.3(3)
C15 C12 C13 105.5(3)
C14 C12 C13 112.1(3)
C12 C13 H11A 109.5
C12 C13 H11B 109.5
H11A C13 H11B 109.5
C12 C13 H11C 109.5
H11A C13 H11C 109.5
H11B C13 H11C 109.5
C12 C14 H12A 109.5
C12 C14 H12B 109.5
H12A C14 H12B 109.5
C12 C14 H12C 109.5
H12A C14 H12C 109.5
H12B C14 H12C 109.5
S2 C11 S1 118.5(2)
S2 C11 H13A 107.7
S1 C11 H13A 107.7
S2 C11 H13B 107.7
S1 C11 H13B 107.7
H13A C11 H13B 107.1
Fe1 O7 H1A 121(3)
Fe1 O7 H1B 127(3)
H1A O7 H1B 112(5)
C8 C10 H14A 109.5
C8 C10 H14B 109.5
H14A C10 H14B 109.5
C8 C10 H14C 109.5
H14A C10 H14C 109.5
H14B C10 H14C 109.5
C8 C9 H15A 109.5
C8 C9 H15B 109.5
H15A C9 H15B 109.5
C8 C9 H15C 109.5
H15A C9 H15C 109.5
H15B C9 H15C 109.5
C16 N5 C17 110.6(4)
C16 N5 C19 110.8(4)
C17 N5 C19 108.6(4)
C16 N5 C18 109.0(4)
C17 N5 C18 108.8(4)
C19 N5 C18 109.0(3)
N5 C18 H21A 109.5
N5 C18 H21B 109.5
H21A C18 H21B 109.5
N5 C18 H21C 109.5
H21A C18 H21C 109.5
H21B C18 H21C 109.5
N5 C19 H24A 109.5
N5 C19 H24B 109.5
H24A C19 H24B 109.5
N5 C19 H24C 109.5
H24A C19 H24C 109.5
H24B C19 H24C 109.5
N5 C16 H22A 109.5
N5 C16 H22B 109.5
H22A C16 H22B 109.5
N5 C16 H22C 109.5
H22A C16 H22C 109.5
H22B C16 H22C 109.5
N5 C17 H23A 109.5
N5 C17 H23B 109.5
H23A C17 H23B 109.5
N5 C17 H23C 109.5
H23A C17 H23C 109.5
H23B C17 H23C 109.5

loop_
_geom_bond_atom_site_label_1
_geom_bond_atom_site_label_2
_geom_bond_distance
Fe1 N1 1.876(3)
Fe1 N4 1.885(3)
Fe1 N3 1.918(3)
Fe1 N2 1.942(3)
Fe1 O7 2.116(3)
S1 O3 1.437(3)
S1 O2 1.456(3)
S1 N2 1.585(3)
S1 C11 1.785(4)
S2 O5 1.426(3)
S2 O4 1.437(3)
S2 N3 1.595(3)
S2 C11 1.775(4)
C15 O6 1.240(4)
C15 N4 1.351(4)
C15 C12 1.519(5)
N2 C8 1.492(4)
N3 C12 1.507(4)
N1 C7 1.354(4)
N1 C6 1.420(4)
N4 C1 1.420(4)
C1 C2 1.377(5)
C1 C6 1.413(4)
C6 C5 1.393(4)
C4 C5 1.379(5)
C4 C3 1.402(5)
C4 H4 0.9300
C3 C2 1.373(6)
C3 H3 0.9300
C5 H5 0.9300
C2 H2 0.9300
C8 C10 1.523(5)
C8 C9 1.525(6)
C8 C7 1.535(5)
C7 O1 1.226(4)
C12 C14 1.529(5)
C12 C13 1.531(5)
C13 H11A 0.9600
C13 H11B 0.9600
C13 H11C 0.9600
C14 H12A 0.9600
C14 H12B 0.9600
C14 H12C 0.9600
C11 H13A 0.9700
C11 H13B 0.9700
O7 H1A 0.87(5)
O7 H1B 0.81(5)
C10 H14A 0.9600
C10 H14B 0.9600
C10 H14C 0.9600
C9 H15A 0.9600
C9 H15B 0.9600
C9 H15C 0.9600
N5 C16 1.467(6)
N5 C17 1.472(6)
N5 C19 1.480(5)
N5 C18 1.509(6)
C18 H21A 0.9600
C18 H21B 0.9600
C18 H21C 0.9600
C19 H24A 0.9600
C19 H24B 0.9600
C19 H24C 0.9600
C16 H22A 0.9600
C16 H22B 0.9600
C16 H22C 0.9600
C17 H23A 0.9600
C17 H23B 0.9600
C17 H23C 0.9600
